data_2009085
loop_
_publ_author_name
'De-Chun Zhang'
'Li-Qin Ge'
'Tian-Zhu Zhang'
'Yan-Qiu Zhang'
'Kai-Bei Yu'

_publ_contact_author
;
 De-Chun Zhang
 Department of Chemistry
 Suzhou University
 Suzhou 215006
 People's Republic of China
;
_publ_section_title
;
 4-[2-(3,4-Dimethoxyphenyl)ethenyl]-1-methylpyridinium
 tetraphenylborate
;
_journal_issue 11
_journal_name_full 'Acta Crystallographica Section C'
_journal_page_first 1938
_journal_page_last 1939
_journal_paper_doi 10.1107/S0108270199009579
_journal_volume 55
_journal_year 1999
_chemical_formula_moiety 'C16 H18 N O2 + , B(C6H5)4 -'
_chemical_formula_sum 'C40 H38 B N O2'
_chemical_formula_weight 575.52
_chemical_melting_point 227.5(5)
_chemical_name_common
;
 N-methyl-3',4'-dimethoxy-4-stilbazolium tetraphenylborate
;
_chemical_name_systematic
;
 4-[2-(3,4-Dimethoxyphenyl)ethenyl]-1-methylpyridinium tetraphenylborate
;
_space_group_IT_number 9
_symmetry_cell_setting monoclinic
_symmetry_space_group_name_Hall 'C -2yc'
_symmetry_space_group_name_H-M 'C 1 c 1'
_audit_creation_method SHELXL
_cell_angle_alpha 90.00
_cell_angle_beta 99.780(10)
_cell_angle_gamma 90.00
_cell_formula_units_Z 4
_cell_length_a 11.325(2)
_cell_length_b 16.996(2)
_cell_length_c 17.193(2)
_cell_measurement_reflns_used 28
_cell_measurement_temperature 290(2)
_cell_measurement_theta_max 17.07
_cell_measurement_theta_min 2.68
_cell_volume 3261.2(8)
_computing_cell_refinement XSCANS
_computing_data_collection 'XSCANS (Siemens, 1994a)'
_computing_data_reduction 'SHELXTL (Siemens, 1994b)'
_computing_molecular_graphics SHELXTL
_computing_publication_material SHELXTL
_computing_structure_refinement 'SHELXL93 (Sheldrick, 1993)'
_computing_structure_solution 'SHELXS86 (Sheldrick, 1990)'
_diffrn_ambient_temperature 290(2)
_diffrn_measurement_device 'Siemens P4'
_diffrn_measurement_method '\w scans'
_diffrn_radiation_monochromator graphite
_diffrn_radiation_source 'normal-focus sealed tube'
_diffrn_radiation_type MoK\a
_diffrn_radiation_wavelength 0.71073
_diffrn_reflns_av_R_equivalents 0.014
_diffrn_reflns_av_sigmaI/netI 0.051
_diffrn_reflns_limit_h_max 14
_diffrn_reflns_limit_h_min 0
_diffrn_reflns_limit_k_max 22
_diffrn_reflns_limit_k_min -1
_diffrn_reflns_limit_l_max 22
_diffrn_reflns_limit_l_min -22
_diffrn_reflns_number 4700
_diffrn_reflns_theta_max 28
_diffrn_reflns_theta_min 2.18
_diffrn_standards_decay_% 3.6
_diffrn_standards_interval_count 97
_diffrn_standards_number 3
_exptl_absorpt_coefficient_mu 0.071
_exptl_absorpt_correction_type none
_exptl_crystal_colour brown-yellow
_exptl_crystal_density_diffrn 1.172
_exptl_crystal_description block
_exptl_crystal_F_000 1224
_exptl_crystal_size_max 0.5
_exptl_crystal_size_mid 0.4
_exptl_crystal_size_min 0.4
_refine_diff_density_max 0.12
_refine_diff_density_min -0.09
_refine_ls_extinction_coef 0.0083(3)
_refine_ls_extinction_method 'SHELXL93 (Sheldrick, 1993)'
_refine_ls_goodness_of_fit_all 0.82
_refine_ls_hydrogen_treatment constr
_refine_ls_matrix_type full
_refine_ls_number_parameters 398
_refine_ls_number_reflns 4147
_refine_ls_number_restraints 2
_refine_ls_restrained_S_all 0.82
_refine_ls_restrained_S_obs 1.00
_refine_ls_R_factor_all 0.074
_refine_ls_R_factor_gt 0.034
_refine_ls_shift/su_max 0.01
_refine_ls_shift/su_mean 0.00
_refine_ls_structure_factor_coef Fsqd
_refine_ls_weighting_details 'w=1/[\s^2^(Fo^2^)+(0.0334P)^2^] where P=(Fo^2^+2Fc^2^)/3'
_refine_ls_weighting_scheme calc
_refine_ls_wR_factor_all 0.072
_refine_ls_wR_factor_ref 0.063
_reflns_number_gt 2362
_reflns_number_total 4147
_reflns_observed_criterion I>2\s(I)
_cod_data_source_file bk1469.cif
_cod_data_source_block y601
_cod_depositor_comments
;
The following automatic conversions were performed:
'_symmetry_cell_setting' value 'Monoclinic' changed to 'monoclinic'
according to '/home/saulius/struct/CIF-dictionaries/cif_core.dic'
dictionary named 'cif_core.dic' version 2.4.1 from 2010-06-29.

Automatic conversion script
Id: cif_fix_enum 1527 2010-12-29 10:47:43Z saulius 

The following automatic conversions were performed:

'_chemical_melting_point' value '227-228' was changed to '227.5(5)' -
the average value was taken and precision was estimated.

Automatic conversion script
Id: cif_fix_values 1646 2011-03-28 12:23:43Z adriana 

The following automatic conversions were performed:

'_chemical_melting_point' value '227-228' was changed to '227.5(5)' -
the average value was taken and precision was
estimated.

'_symmetry_cell_setting' value 'Monoclinic' changed to
'monoclinic' according to
/home/saulius/struct/CIF-dictionaries/cif_core.dic dictionary named
'cif_core.dic' version 2.4.1 from 2010-06-29.

Automatic conversion script
Id: cif_fix_values 1715 2011-07-08 13:25:40Z adriana 

The following automatic conversions were performed:

'_refine_ls_weighting_scheme' value 'calc
w=1/[\s^2^(Fo^2^)+(0.0334P)^2^] where P=(Fo^2^+2Fc^2^)/3' was changed
to 'calc'. New tag '_refine_ls_weighting_details' was created. The
value of the new tag was set to 'w=1/[\s^2^(Fo^2^)+(0.0334P)^2^]
where P=(Fo^2^+2Fc^2^)/3'.

Automatic conversion script
Id: cif_fix_values 3143 2015-03-26 13:38:13Z robertas 
;
_cod_original_sg_symbol_H-M 'C c'
_cod_database_code 2009085
_cod_database_fobs_code 2009085

loop_
_symmetry_equiv_pos_as_xyz
'x, y, z'
'x, -y, z+1/2'
'x+1/2, y+1/2, z'
'x+1/2, -y+1/2, z+1/2'

loop_
_atom_site_aniso_label
_atom_site_aniso_U_11
_atom_site_aniso_U_22
_atom_site_aniso_U_33
_atom_site_aniso_U_12
_atom_site_aniso_U_13
_atom_site_aniso_U_23
O1 .0544(11) .0662(11) .0865(13) -.0124(10) -.0009(9) -.0104(10)
O2 .0532(10) .0718(12) .0667(12) -.0086(9) .0154(9) -.0080(10)
N .0597(13) .0549(13) .0506(12) .0018(11) .0252(10) .0047(11)
B .0463(14) .0446(14) .0408(13) -.0020(14) .0067(11) .0031(13)
C1 .089(2) .099(2) .051(2) -.002(2) .013(2) -.009(2)
C2 .077(2) .065(2) .053(2) .004(2) .0276(14) .0122(15)
C3 .072(2) .052(2) .071(2) -.0039(14) .0316(15) .0139(15)
C4 .0534(15) .0470(15) .062(2) .0006(13) .0184(13) -.0013(13)
C5 .063(2) .054(2) .050(2) -.0002(14) .0184(13) .0069(13)
C6 .060(2) .0498(15) .052(2) -.0072(13) .0186(13) .0054(13)
C7 .062(2) .052(2) .081(2) -.0076(14) .0220(15) .0021(15)
C8 .055(2) .058(2) .068(2) -.0032(13) .0166(14) .0103(14)
C9 .0527(15) .049(2) .065(2) -.0026(13) .0105(13) .0026(13)
C10 .061(2) .060(2) .064(2) -.004(2) .0151(14) .0072(14)
C11 .0466(15) .051(2) .093(2) -.0059(13) .014(2) .012(2)
C12 .0431(14) .0452(15) .070(2) .0018(12) .0001(13) -.0030(13)
C13 .0438(14) .0467(15) .064(2) .0017(12) .0105(13) .0010(12)
C14 .0451(14) .0491(15) .066(2) -.0045(12) .0079(12) .0018(13)
C15 .081(2) .092(3) .107(2) -.037(2) -.010(2) -.003(2)
C16 .060(2) .088(2) .084(2) -.005(2) .0242(15) .005(2)
C17 .0418(13) .0451(14) .0391(12) -.0021(11) .0105(10) .0093(11)
C18 .0483(15) .058(2) .0443(13) -.0074(13) .0061(11) .0064(12)
C19 .044(2) .084(2) .061(2) .001(2) .0069(13) .018(2)
C20 .054(2) .065(2) .080(2) .0131(15) .024(2) .019(2)
C21 .064(2) .056(2) .069(2) .0017(14) .0309(15) .0029(14)
C22 .0456(14) .0509(14) .0530(14) -.0023(13) .0141(11) .0026(12)
C23 .0487(15) .052(2) .0477(14) .0102(13) .0124(11) .0060(12)
C24 .060(2) .056(2) .068(2) .0046(15) .0204(13) .0090(14)
C25 .079(2) .058(2) .111(3) .014(2) .040(2) .035(2)
C26 .087(2) .088(2) .077(2) .034(2) .034(2) .043(2)
C27 .080(2) .095(2) .052(2) .030(2) .0183(15) .021(2)
C28 .066(2) .065(2) .050(2) .0092(14) .0132(13) .0106(13)
C29 .0460(14) .0526(15) .0321(12) .0017(12) .0062(10) -.0029(11)
C30 .0416(14) .060(2) .0561(15) -.0052(13) .0090(11) -.0035(13)
C31 .056(2) .070(2) .088(2) -.011(2) .025(2) -.004(2)
C32 .049(2) .103(3) .097(2) -.024(2) .027(2) -.025(2)
C33 .041(2) .116(3) .062(2) .008(2) .0031(13) -.012(2)
C34 .050(2) .072(2) .0541(15) .0087(15) .0060(12) -.0007(14)
C35 .0478(14) .0500(15) .0483(14) -.0061(13) .0120(11) -.0009(12)
C36 .063(2) .063(2) .051(2) -.0102(14) .0157(13) -.0074(14)
C37 .072(2) .102(3) .048(2) -.026(2) .0177(14) -.007(2)
C38 .076(2) .098(3) .081(2) -.023(2) .032(2) -.044(2)
C39 .076(2) .078(2) .087(2) .003(2) .019(2) -.024(2)
C40 .064(2) .059(2) .068(2) .0024(14) .0127(14) -.0145(14)

loop_
_atom_site_label
_atom_site_fract_x
_atom_site_fract_y
_atom_site_fract_z
_atom_site_U_iso_or_equiv
_atom_site_thermal_displace_type
_atom_site_calc_flag
_atom_site_refinement_flags
_atom_site_occupancy
_atom_site_disorder_group
_atom_site_type_symbol
O1 1.0962(2) .52460(10) .65637(11) .0705(5) Uani d . 1 . O
O2 .90442(14) .44286(10) .65491(10) .0633(5) Uani d . 1 . O
N .7285(2) .26105(12) .10385(11) .0533(5) Uani d . 1 . N
B .4826(3) .25256(14) .3841(2) .0440(6) Uani d . 1 . B
C1 .6672(3) .2208(2) .03308(14) .0798(9) Uani d . 1 . C
H1A .5961 .1958 .0445 .096 Uiso calc R 1 . H
H1B .7195 .1818 .0170 .096 Uiso calc R 1 . H
H1C .6459 .2584 -.0086 .096 Uiso calc R 1 . H
C2 .7919(3) .3259(2) .0965(2) .0634(7) Uani d . 1 . C
H2 .7965 .3451 .0464 .076 Uiso calc R 1 . H
C3 .8491(2) .3640(2) .1600(2) .0627(7) Uani d . 1 . C
H3 .8930 .4089 .1531 .075 Uiso calc R 1 . H
C4 .8446(2) .33807(15) .23630(14) .0533(6) Uani d . 1 . C
C5 .7793(2) .26946(15) .24190(14) .0545(6) Uani d . 1 . C
H5 .7741 .24863 .29123 .065 Uiso calc R 1 . H
C6 .7231(2) .23288(15) .17562(14) .0530(6) Uani d . 1 . C
H6 .6798 .18715 .18034 .064 Uiso calc R 1 . H
C7 .9052(2) .38160(15) .3046(2) .0639(7) Uani d . 1 . C
H7 .9599 .41999 .2958 .077 Uiso calc R 1 . H
C8 .8884(2) .3708(2) .3775(2) .0597(7) Uani d . 1 . C
H8 .8331 .3323 .3850 .072 Uiso calc R 1 . H
C9 .9468(2) .41247(14) .44873(15) .0555(6) Uani d . 1 . C
C10 1.0496(2) .45611(15) .4506(2) .0613(7) Uani d . 1 . C
H10 1.0842 .45958 .4054 .074 Uiso calc R 1 . H
C11 1.1025(2) .49486(14) .5182(2) .0634(7) Uani d . 1 . C
H11 1.1714 .52461 .5182 .076 Uiso calc R 1 . H
C12 1.0525(2) .48921(14) .5861(2) .0538(6) Uani d . 1 . C
C13 .9482(2) .44483(15) .58480(14) .0512(6) Uani d . 1 . C
C14 .8965(2) .40757(14) .51665(15) .0535(6) Uani d . 1 . C
H14 .8267 .37858 .51604 .064 Uiso calc R 1 . H
C15 1.2021(3) .5715(2) .6603(2) .0963(11) Uani d . 1 . C
H15A 1.2670 .5390 .6498 .116 Uiso calc R 1 . H
H15B 1.2224 .5941 .7120 .116 Uiso calc R 1 . H
H15C 1.1879 .6127 .6217 .116 Uiso calc R 1 . H
C16 .7869(2) .4121(2) .6526(2) .0760(8) Uani d . 1 . C
H16A .7664 .4141 .7045 .091 Uiso calc R 1 . H
H16B .7843 .3586 .6346 .091 Uiso calc R 1 . H
H16C .7306 .4430 .6171 .091 Uiso calc R 1 . H
C17 .5988(2) .19319(13) .38770(12) .0416(5) Uani d . 1 . C
C18 .7072(2) .20191(15) .43861(13) .0505(6) Uani d . 1 . C
H18 .7144 .24130 .47666 .061 Uiso calc R 1 . H
C19 .8063(2) .1535(2) .4347(2) .0633(7) Uani d . 1 . C
H19 .8777 .1617 .4694 .076 Uiso calc R 1 . H
C20 .7984(3) .0943(2) .3803(2) .0650(7) Uani d . 1 . C
H20 .8634 .0614 .3782 .078 Uiso calc R 1 . H
C21 .6932(2) .0844(2) .32890(15) .0605(7) Uani d . 1 . C
H21 .6870 .0449 .29093 .073 Uiso calc R 1 . H
C22 .5959(2) .13246(14) .33291(14) .0491(6) Uani d . 1 . C
H22 .5254 .12390 .29745 .059 Uiso calc R 1 . H
C23 .4904(2) .30831(14) .30680(13) .0489(6) Uani d . 1 . C
C24 .5569(2) .3776(2) .3097(2) .0606(7) Uani d . 1 . C
H24 .5935 .3967 .3586 .073 Uiso calc R 1 . H
C25 .5705(3) .4194(2) .2421(2) .0799(9) Uani d . 1 . C
H25 .6144 .4659 .2467 .096 Uiso calc R 1 . H
C26 .5194(3) .3925(2) .1680(2) .0820(10) Uani d . 1 . C
H26 .5293 .4200 .1228 .098 Uiso calc R 1 . H
C27 .4543(3) .3247(2) .1628(2) .0749(9) Uani d . 1 . C
H27 .4195 .3055 .1136 .090 Uiso calc R 1 . H
C28 .4396(2) .2840(2) .23046(14) .0602(7) Uani d . 1 . C
H28 .3937 .2383 .22492 .072 Uiso calc R 1 . H
C29 .3566(2) .20366(14) .37265(11) .0436(6) Uani d . 1 . C
C30 .3459(2) .1267(2) .39686(14) .0524(6) Uani d . 1 . C
H30 .4158 .1006 .41880 .063 Uiso calc R 1 . H
C31 .2391(3) .0858(2) .3909(2) .0697(8) Uani d . 1 . C
H31 .2383 .0339 .4079 .084 Uiso calc R 1 . H
C32 .1349(3) .1228(2) .3596(2) .0815(10) Uani d . 1 . C
H32 .0623 .0962 .3546 .098 Uiso calc R 1 . H
C33 .1383(2) .2002(2) .33533(15) .0739(9) Uani d . 1 . C
H33 .0676 .2260 .31438 .089 Uiso calc R 1 . H
C34 .2460(2) .2394(2) .34206(14) .0589(7) Uani d . 1 . C
H34 .2458 .2915 .32575 .071 Uiso calc R 1 . H
C35 .4840(2) .30393(14) .46481(13) .0482(6) Uani d . 1 . C
C36 .5180(2) .2702(2) .53896(14) .0584(7) Uani d . 1 . C
H36 .5460 .2187 .54199 .070 Uiso calc R 1 . H
C37 .5119(3) .3103(2) .60894(15) .0732(9) Uani d . 1 . C
H37 .5368 .2859 .65738 .088 Uiso calc R 1 . H
C38 .4686(3) .3864(2) .6058(2) .0828(10) Uani d . 1 . C
H38 .4644 .4140 .6520 .099 Uiso calc R 1 . H
C39 .4322(3) .4205(2) .5341(2) .0795(9) Uani d . 1 . C
H39 .4020 .4715 .5314 .095 Uiso calc R 1 . H
C40 .4393(2) .3806(2) .4659(2) .0637(7) Uani d . 1 . C
H40 .4132 .4057 .4180 .076 Uiso calc R 1 . H

loop_
_atom_type_symbol
_atom_type_description
_atom_type_scat_dispersion_real
_atom_type_scat_dispersion_imag
_atom_type_scat_source
C C 0.0033 0.0016 'International Tables Vol C Tables 4.2.6.8 and 6.1.1.4'
H H 0.0000 0.0000 'International Tables Vol C Tables 4.2.6.8 and 6.1.1.4'
B B 0.0013 0.0007 'International Tables Vol C Tables 4.2.6.8 and 6.1.1.4'
N N 0.0061 0.0033 'International Tables Vol C Tables 4.2.6.8 and 6.1.1.4'
O O 0.0106 0.0060 'International Tables Vol C Tables 4.2.6.8 and 6.1.1.4'

loop_
_geom_angle_atom_site_label_1
_geom_angle_atom_site_label_2
_geom_angle_atom_site_label_3
_geom_angle
_geom_angle_publ_flag
C12 O1 C15 117.5(2) yes
C13 O2 C16 117.2(2) yes
C2 N C6 119.7(2) yes
C2 N C1 119.6(2) yes
C6 N C1 120.7(2) yes
C29 B C35 104.8(2) yes
C29 B C23 111.2(2) yes
C35 B C23 112.5(2) yes
C29 B C17 111.6(2) yes
C35 B C17 113.7(2) yes
C23 B C17 103.3(2) yes
N C2 C3 121.0(2) ?
C2 C3 C4 121.7(2) ?
C3 C4 C5 115.8(2) ?
C3 C4 C7 120.7(2) ?
C5 C4 C7 123.5(2) ?
C6 C5 C4 120.3(2) ?
N C6 C5 121.5(2) ?
C8 C7 C4 125.0(2) yes
C7 C8 C9 127.6(2) yes
C10 C9 C14 118.6(2) ?
C10 C9 C8 122.6(2) ?
C14 C9 C8 118.8(2) ?
C9 C10 C11 121.4(3) ?
C10 C11 C12 119.7(2) ?
O1 C12 C11 125.2(2) ?
O1 C12 C13 115.5(2) ?
C11 C12 C13 119.3(2) ?
C14 C13 O2 124.8(2) ?
C14 C13 C12 119.9(2) ?
O2 C13 C12 115.3(2) ?
C13 C14 C9 121.0(2) ?
C18 C17 C22 114.9(2) ?
C18 C17 B 124.9(2) ?
C22 C17 B 120.0(2) ?
C17 C18 C19 122.4(2) ?
C20 C19 C18 120.3(2) ?
C19 C20 C21 118.8(3) ?
C20 C21 C22 120.6(3) ?
C21 C22 C17 123.0(2) ?
C24 C23 C28 114.6(2) ?
C24 C23 B 124.1(2) ?
C28 C23 B 121.0(2) ?
C25 C24 C23 122.4(3) ?
C26 C25 C24 120.8(3) ?
C27 C26 C25 118.4(3) ?
C26 C27 C28 120.6(3) ?
C27 C28 C23 123.3(3) ?
C30 C29 C34 113.6(2) ?
C30 C29 B 124.3(2) ?
C34 C29 B 121.9(2) ?
C29 C30 C31 124.9(2) ?
C32 C31 C30 119.0(3) ?
C31 C32 C33 119.4(3) ?
C34 C33 C32 120.3(3) ?
C33 C34 C29 122.8(3) ?
C36 C35 C40 114.6(2) ?
C36 C35 B 121.2(2) ?
C40 C35 B 123.8(2) ?
C35 C36 C37 122.9(3) ?
C38 C37 C36 119.5(3) ?
C39 C38 C37 119.0(3) ?
C38 C39 C40 120.9(3) ?
C39 C40 C35 123.1(3) ?

loop_
_geom_bond_atom_site_label_1
_geom_bond_atom_site_label_2
_geom_bond_site_symmetry_2
_geom_bond_distance
_geom_bond_publ_flag
O1 C12 . 1.365(3) yes
O1 C15 . 1.432(3) yes
O2 C13 . 1.379(3) yes
O2 C16 . 1.424(3) yes
N C2 . 1.334(3) yes
N C6 . 1.335(3) yes
N C1 . 1.464(3) yes
B C29 . 1.634(4) yes
B C35 . 1.638(3) yes
B C23 . 1.647(3) yes
B C17 . 1.651(4) yes
C2 C3 . 1.338(4) ?
C3 C4 . 1.392(3) ?
C4 C5 . 1.393(3) ?
C4 C7 . 1.457(3) yes
C5 C6 . 1.358(3) ?
C7 C8 . 1.312(3) yes
C8 C9 . 1.471(4) yes
C9 C10 . 1.376(3) ?
C9 C14 . 1.386(3) ?
C10 C11 . 1.381(3) ?
C11 C12 . 1.384(3) ?
C12 C13 . 1.398(3) ?
C13 C14 . 1.372(3) ?
C17 C18 . 1.390(3) ?
C17 C22 . 1.394(3) ?
C18 C19 . 1.401(3) ?
C19 C20 . 1.367(4) ?
C20 C21 . 1.368(3) ?
C21 C22 . 1.383(3) ?
C23 C24 . 1.395(3) ?
C23 C28 . 1.403(3) ?
C24 C25 . 1.393(4) ?
C25 C26 . 1.384(4) ?
C26 C27 . 1.362(4) ?
C27 C28 . 1.387(3) ?
C29 C30 . 1.383(3) ?
C29 C34 . 1.411(3) ?
C30 C31 . 1.384(3) ?
C31 C32 . 1.364(4) ?
C32 C33 . 1.383(4) ?
C33 C34 . 1.376(4) ?
C35 C36 . 1.391(3) ?
C35 C40 . 1.399(3) ?
C36 C37 . 1.394(3) ?
C37 C38 . 1.381(4) ?
C38 C39 . 1.361(4) ?
C39 C40 . 1.369(4) ?

loop_
_geom_contact_atom_site_label_1
_geom_contact_atom_site_label_2
_geom_contact_distance
_geom_contact_site_symmetry_2
_geom_contact_publ_flag
N C37 3.418(4) 4_554 yes
C2 C36 3.326(4) 4_554 yes
C27 C15 3.351(4) 2_464 yes
N C36 3.677(3) 4_554 yes
C2 C37 3.381(5) 4_554 yes

loop_
_geom_hbond_atom_site_label_D
_geom_hbond_atom_site_label_H
_geom_hbond_atom_site_label_A
_geom_hbond_site_symmetry_A
_geom_hbond_distance_HA
_geom_hbond_distance_DA
_geom_hbond_angle_DHA
C3 H3 O1 2_564 2.56 3.388(4) 149
C3 H3 O2 2_564 2.52 3.346(4) 148
C21 H21 O1 4_454 2.65 3.512(3) 155

loop_
_geom_torsion_atom_site_label_1
_geom_torsion_atom_site_label_2
_geom_torsion_atom_site_label_3
_geom_torsion_atom_site_label_4
_geom_torsion
_geom_torsion_publ_flag
C6 N C2 C3 -0.9(4) ?
C1 N C2 C3 -179.9(2) ?
N C2 C3 C4 -0.4(4) ?
C2 C3 C4 C5 1.3(4) ?
C2 C3 C4 C7 -178.5(3) ?
C3 C4 C5 C6 -1.2(3) ?
C7 C4 C5 C6 178.7(2) ?
C2 N C6 C5 1.0(3) ?
C1 N C6 C5 -179.9(3) ?
C4 C5 C6 N 0.1(4) ?
C3 C4 C7 C8 166.7(3) yes
C5 C4 C7 C8 -13.1(4) yes
C4 C7 C8 C9 179.8(2) yes
C7 C8 C9 C10 -16.4(4) yes
C7 C8 C9 C14 163.7(3) yes
C14 C9 C10 C11 -0.3(4) ?
C8 C9 C10 C11 179.8(2) ?
C9 C10 C11 C12 0.8(4) ?
C15 O1 C12 C11 0.1(4) yes
C15 O1 C12 C13 -179.3(2) ?
C10 C11 C12 O1 180.0(2) ?
C10 C11 C12 C13 -0.6(4) ?
C16 O2 C13 C14 -11.8(3) yes
C16 O2 C13 C12 167.7(2) ?
O1 C12 C13 C14 179.4(2) ?
C11 C12 C13 C14 -0.1(4) ?
O1 C12 C13 O2 -0.2(3) ?
C11 C12 C13 O2 -179.7(2) ?
O2 C13 C14 C9 -179.8(2) ?
C12 C13 C14 C9 0.7(4) ?
C10 C9 C14 C13 -0.5(4) ?
C8 C9 C14 C13 179.4(2) ?
C29 B C17 C18 -139.5(2) ?
C35 B C17 C18 -21.3(3) ?
C23 B C17 C18 101.0(2) ?
C29 B C17 C22 45.8(3) ?
C35 B C17 C22 164.0(2) ?
C23 B C17 C22 -73.7(2) ?
C22 C17 C18 C19 0.3(3) ?
B C17 C18 C19 -174.6(2) ?
C17 C18 C19 C20 -0.9(4) ?
C18 C19 C20 C21 1.3(4) ?
C19 C20 C21 C22 -1.1(4) ?
C20 C21 C22 C17 0.6(4) ?
C18 C17 C22 C21 -0.2(3) ?
B C17 C22 C21 175.1(2) ?
C29 B C23 C24 152.8(2) ?
C35 B C23 C24 35.6(3) ?
C17 B C23 C24 -87.4(3) ?
C29 B C23 C28 -34.3(3) ?
C35 B C23 C28 -151.5(2) ?
C17 B C23 C28 85.5(3) ?
C28 C23 C24 C25 0.5(3) ?
B C23 C24 C25 173.8(2) ?
C23 C24 C25 C26 -1.1(4) ?
C24 C25 C26 C27 0.8(4) ?
C25 C26 C27 C28 0.2(4) ?
C26 C27 C28 C23 -0.9(4) ?
C24 C23 C28 C27 0.5(4) ?
B C23 C28 C27 -173.0(2) ?
C35 B C29 C30 -96.7(2) ?
C23 B C29 C30 141.5(2) ?
C17 B C29 C30 26.7(3) ?
C35 B C29 C34 78.2(2) ?
C23 B C29 C34 -43.6(3) ?
C17 B C29 C34 -158.4(2) ?
C34 C29 C30 C31 1.6(3) ?
B C29 C30 C31 176.9(2) ?
C29 C30 C31 C32 -0.6(4) ?
C30 C31 C32 C33 -0.6(4) ?
C31 C32 C33 C34 0.6(4) ?
C32 C33 C34 C29 0.6(4) ?
C30 C29 C34 C33 -1.5(3) ?
B C29 C34 C33 -176.9(2) ?
C29 B C35 C36 80.9(3) ?
C23 B C35 C36 -158.2(2) ?
C17 B C35 C36 -41.2(3) ?
C29 B C35 C40 -91.6(3) ?
C23 B C35 C40 29.3(3) ?
C17 B C35 C40 146.3(2) ?
C40 C35 C36 C37 -2.0(4) ?
B C35 C36 C37 -175.1(2) ?
C35 C36 C37 C38 1.1(4) ?
C36 C37 C38 C39 0.3(4) ?
C37 C38 C39 C40 -0.7(4) ?
C38 C39 C40 C35 -0.3(4) ?
C36 C35 C40 C39 1.6(4) ?
B C35 C40 C39 174.6(2) ?

loop_
_cod_related_entry_id
_cod_related_entry_database
_cod_related_entry_code
1 ChemSpider 30652251
